data_2219512
loop_
_publ_author_name
'Wardell, James L.'
'Harrison, William T. A.'

_publ_section_title
;
 Diaquatetrachloridotin(IV)--diglyme (1/2)
;
_journal_coeditor_code BT2792
_journal_issue 10
_journal_name_full 'Acta Crystallographica Section E'
_journal_page_first m1297
_journal_paper_doi 10.1107/S1600536808029917
_journal_volume 64
_journal_year 2008
_chemical_formula_iupac '[Sn Cl4 (H2 O)2], 2C6 H14 O3'
_chemical_formula_moiety 'Cl4 H4 O2 Sn, 2(C6 H14 O3)'
_chemical_formula_sum 'C12 H32 Cl4 O8 Sn'
_chemical_formula_weight 564.86
_chemical_name_systematic
;
Diaquatetrachloridotin(IV)--diglyme (1/2)
;
_space_group_IT_number 60
_symmetry_cell_setting orthorhombic
_symmetry_space_group_name_Hall '-P 2n 2ab'
_symmetry_space_group_name_H-M 'P b c n'
_atom_sites_solution_hydrogens mixed
_atom_sites_solution_primary direct
_atom_sites_solution_secondary difmap
_audit_creation_method SHELXL-97
_cell_angle_alpha 90.00
_cell_angle_beta 90.00
_cell_angle_gamma 90.00
_cell_formula_units_Z 4
_cell_length_a 8.4023(2)
_cell_length_b 17.1528(3)
_cell_length_c 15.9612(4)
_cell_measurement_reflns_used 10481
_cell_measurement_temperature 120(2)
_cell_measurement_theta_max 27.48
_cell_measurement_theta_min 2.91
_cell_volume 2300.38(9)
_computing_cell_refinement 'SCALEPACK (Otwinowski & Minor, 1997)'
_computing_data_collection 'COLLECT (Nonius, 1998)'
_computing_data_reduction
;
SCALEPACK and DENZO (Otwinowski & Minor, 1997), and SORTAV (Blessing,
1995)
;
_computing_molecular_graphics 'ORTEP-3 (Farrugia, 1997)'
_computing_publication_material 'SHELXL97 (Sheldrick, 2008)'
_computing_structure_refinement 'SHELXL97 (Sheldrick, 2008)'
_computing_structure_solution 'SHELXS97 (Sheldrick, 2008)'
_diffrn_ambient_temperature 120(2)
_diffrn_measured_fraction_theta_full 0.994
_diffrn_measured_fraction_theta_max 0.994
_diffrn_measurement_device_type 'Nonius KappaCCD'
_diffrn_measurement_method '\w and \f'
_diffrn_radiation_monochromator graphite
_diffrn_radiation_source 'fine-focus sealed tube'
_diffrn_radiation_type MoK\a
_diffrn_radiation_wavelength 0.71073
_diffrn_reflns_av_R_equivalents 0.0372
_diffrn_reflns_av_sigmaI/netI 0.0244
_diffrn_reflns_limit_h_max 10
_diffrn_reflns_limit_h_min -10
_diffrn_reflns_limit_k_max 22
_diffrn_reflns_limit_k_min -19
_diffrn_reflns_limit_l_max 20
_diffrn_reflns_limit_l_min -17
_diffrn_reflns_number 20197
_diffrn_reflns_theta_full 27.55
_diffrn_reflns_theta_max 27.55
_diffrn_reflns_theta_min 3.49
_diffrn_standards_decay_% 0
_exptl_absorpt_coefficient_mu 1.607
_exptl_absorpt_correction_T_max 0.795
_exptl_absorpt_correction_T_min 0.472
_exptl_absorpt_correction_type multi-scan
_exptl_absorpt_process_details '(SADABS; Bruker, 2003)'
_exptl_crystal_colour colourless
_exptl_crystal_density_diffrn 1.631
_exptl_crystal_density_method 'not measured'
_exptl_crystal_description slab
_exptl_crystal_F_000 1144
_exptl_crystal_size_max 0.55
_exptl_crystal_size_mid 0.43
_exptl_crystal_size_min 0.15
_refine_diff_density_max 0.561
_refine_diff_density_min -0.497
_refine_ls_extinction_coef 0.00095(17)
_refine_ls_extinction_expression Fc^*^=kFc[1+0.001xFc^2^\l^3^/sin(2\q)]^-1/4^
_refine_ls_extinction_method '(SHELXL97; Sheldrick, 2008)'
_refine_ls_goodness_of_fit_ref 1.042
_refine_ls_hydrogen_treatment mixed
_refine_ls_matrix_type full
_refine_ls_number_parameters 121
_refine_ls_number_reflns 2643
_refine_ls_number_restraints 0
_refine_ls_restrained_S_all 1.042
_refine_ls_R_factor_all 0.0277
_refine_ls_R_factor_gt 0.0216
_refine_ls_shift/su_max 0.000
_refine_ls_shift/su_mean 0.000
_refine_ls_structure_factor_coef Fsqd
_refine_ls_weighting_details 'calc w=1/[\s^2^(Fo^2^)+(0.0206P)^2^+1.2513P] where P=(Fo^2^+2Fc^2^)/3'
_refine_ls_weighting_scheme calc
_refine_ls_wR_factor_gt 0.0474
_refine_ls_wR_factor_ref 0.0495
_reflns_number_gt 2292
_reflns_number_total 2643
_reflns_threshold_expression I>2\s(I)
_cod_data_source_file bt2792.cif
_cod_data_source_block I
_cod_depositor_comments
;
The following automatic conversions were performed:

'_atom_sites_solution_hydrogens' value 'difmap and geom' was changed
to 'mixed'.

Automatic conversion script
Id: cif_fix_values 6452 2018-10-05 10:23:21Z andrius 
;
_cod_database_code 2219512
_cod_database_fobs_code 2219512

loop_
_symmetry_equiv_pos_as_xyz
'x, y, z'
'-x+1/2, -y+1/2, z+1/2'
'-x, y, -z+1/2'
'x+1/2, -y+1/2, -z'
'-x, -y, -z'
'x-1/2, y-1/2, -z-1/2'
'x, -y, z-1/2'
'-x-1/2, y-1/2, z'

loop_
_atom_site_type_symbol
_atom_site_label
_atom_site_fract_x
_atom_site_fract_y
_atom_site_fract_z
_atom_site_U_iso_or_equiv
_atom_site_adp_type
_atom_site_calc_flag
_atom_site_refinement_flags
_atom_site_occupancy
Sn Sn1 0.0000 0.165876(9) 0.7500 0.01280(7) Uani d S 1
Cl Cl1 0.27717(5) 0.17456(3) 0.72161(3) 0.02257(11) Uani d . 1
Cl Cl2 0.04156(6) 0.07342(3) 0.85946(3) 0.02251(11) Uani d . 1
O O1 0.02883(16) 0.25927(8) 0.83704(9) 0.0201(3) Uani d . 1
H H1 -0.023(2) 0.2999(14) 0.8351(14) 0.024 Uiso d . 1
H H2 0.107(3) 0.2655(12) 0.8617(14) 0.024 Uiso d . 1
C C1 0.3671(3) 0.19896(12) 0.94703(16) 0.0380(6) Uani d . 1
H H1A 0.3444 0.1587 0.9051 0.057 Uiso calc R 1
H H1B 0.3199 0.1839 1.0008 0.057 Uiso calc R 1
H H1C 0.4826 0.2045 0.9535 0.057 Uiso calc R 1
C C2 0.3303(2) 0.33246(10) 0.97905(12) 0.0211(4) Uani d . 1
H H2A 0.4454 0.3351 0.9920 0.025 Uiso calc R 1
H H2B 0.2720 0.3220 1.0318 0.025 Uiso calc R 1
C C3 0.2759(2) 0.40787(10) 0.94202(13) 0.0228(4) Uani d . 1
H H3A 0.3058 0.4516 0.9793 0.027 Uiso calc R 1
H H3B 0.3273 0.4161 0.8869 0.027 Uiso calc R 1
C C4 0.0482(2) 0.46917(10) 0.88487(13) 0.0254(4) Uani d . 1
H H4A 0.1021 0.4714 0.8298 0.030 Uiso calc R 1
H H4B 0.0690 0.5187 0.9148 0.030 Uiso calc R 1
C C5 -0.1273(2) 0.45811(11) 0.87301(13) 0.0257(4) Uani d . 1
H H5A -0.1798 0.4520 0.9281 0.031 Uiso calc R 1
H H5B -0.1733 0.5044 0.8449 0.031 Uiso calc R 1
C C6 -0.3192(2) 0.38022(12) 0.80483(15) 0.0327(5) Uani d . 1
H H6A -0.3336 0.3337 0.7700 0.049 Uiso calc R 1
H H6B -0.3587 0.4261 0.7747 0.049 Uiso calc R 1
H H6C -0.3786 0.3740 0.8573 0.049 Uiso calc R 1
O O2 0.30068(16) 0.27173(7) 0.92018(9) 0.0260(3) Uani d . 1
O O3 0.10705(14) 0.40525(7) 0.93230(8) 0.0210(3) Uani d . 1
O O4 -0.15401(14) 0.39017(7) 0.82313(8) 0.0226(3) Uani d . 1

loop_
_atom_site_aniso_label
_atom_site_aniso_U_11
_atom_site_aniso_U_22
_atom_site_aniso_U_33
_atom_site_aniso_U_12
_atom_site_aniso_U_13
_atom_site_aniso_U_23
Sn1 0.01400(9) 0.00920(10) 0.01519(11) 0.000 -0.00062(6) 0.000
Cl1 0.0149(2) 0.0241(2) 0.0287(3) 0.00062(16) 0.00141(18) -0.00129(19)
Cl2 0.0303(2) 0.0155(2) 0.0217(3) 0.00401(17) -0.00013(18) 0.00507(18)
O1 0.0210(7) 0.0128(6) 0.0265(8) 0.0060(5) -0.0101(6) -0.0061(6)
C1 0.0429(13) 0.0233(11) 0.0477(15) 0.0116(9) -0.0239(11) -0.0025(10)
C2 0.0193(8) 0.0252(10) 0.0187(11) -0.0034(7) -0.0042(7) -0.0030(7)
C3 0.0215(9) 0.0206(9) 0.0263(12) -0.0066(7) -0.0017(8) -0.0031(8)
C4 0.0341(10) 0.0129(9) 0.0291(12) -0.0003(7) -0.0054(9) 0.0018(8)
C5 0.0334(11) 0.0165(9) 0.0273(12) 0.0086(7) -0.0029(8) -0.0030(8)
C6 0.0214(10) 0.0325(11) 0.0441(14) 0.0059(8) -0.0066(9) -0.0025(10)
O2 0.0300(7) 0.0179(6) 0.0300(8) 0.0067(5) -0.0164(6) -0.0047(6)
O3 0.0199(6) 0.0170(6) 0.0260(8) -0.0009(5) -0.0016(5) 0.0034(5)
O4 0.0196(6) 0.0183(6) 0.0299(8) 0.0052(5) -0.0034(5) -0.0035(6)

loop_
_atom_type_symbol
_atom_type_description
_atom_type_scat_dispersion_real
_atom_type_scat_dispersion_imag
_atom_type_scat_source
C C 0.0033 0.0016 'International Tables Vol C Tables 4.2.6.8 and 6.1.1.4'
H H 0.0000 0.0000 'International Tables Vol C Tables 4.2.6.8 and 6.1.1.4'
O O 0.0106 0.0060 'International Tables Vol C Tables 4.2.6.8 and 6.1.1.4'
Cl Cl 0.1484 0.1585 'International Tables Vol C Tables 4.2.6.8 and 6.1.1.4'
Sn Sn -0.6537 1.4246 'International Tables Vol C Tables 4.2.6.8 and 6.1.1.4'

loop_
_geom_angle_atom_site_label_1
_geom_angle_atom_site_label_2
_geom_angle_atom_site_label_3
_geom_angle_site_symmetry_1
_geom_angle_site_symmetry_3
_geom_angle
O1 Sn1 O1 . 3_556 82.72(8)
O1 Sn1 Cl1 . . 88.04(4)
O1 Sn1 Cl1 3_556 . 86.57(4)
O1 Sn1 Cl1 . 3_556 86.57(4)
O1 Sn1 Cl1 3_556 3_556 88.04(4)
Cl1 Sn1 Cl1 . 3_556 172.81(2)
O1 Sn1 Cl2 . 3_556 172.96(4)
O1 Sn1 Cl2 3_556 3_556 90.32(4)
Cl1 Sn1 Cl2 . 3_556 92.608(16)
Cl1 Sn1 Cl2 3_556 3_556 92.169(17)
O1 Sn1 Cl2 . . 90.32(4)
O1 Sn1 Cl2 3_556 . 172.96(4)
Cl1 Sn1 Cl2 . . 92.169(16)
Cl1 Sn1 Cl2 3_556 . 92.608(16)
Cl2 Sn1 Cl2 3_556 . 96.65(2)
Sn1 O1 H1 . . 123.4(16)
Sn1 O1 H2 . . 122.1(16)
H1 O1 H2 . . 111(2)
O2 C1 H1A . . 109.5
O2 C1 H1B . . 109.5
H1A C1 H1B . . 109.5
O2 C1 H1C . . 109.5
H1A C1 H1C . . 109.5
H1B C1 H1C . . 109.5
O2 C2 C3 . . 108.58(15)
O2 C2 H2A . . 110.0
C3 C2 H2A . . 110.0
O2 C2 H2B . . 110.0
C3 C2 H2B . . 110.0
H2A C2 H2B . . 108.4
O3 C3 C2 . . 108.66(14)
O3 C3 H3A . . 110.0
C2 C3 H3A . . 110.0
O3 C3 H3B . . 110.0
C2 C3 H3B . . 110.0
H3A C3 H3B . . 108.3
O3 C4 C5 . . 108.18(15)
O3 C4 H4A . . 110.1
C5 C4 H4A . . 110.1
O3 C4 H4B . . 110.1
C5 C4 H4B . . 110.1
H4A C4 H4B . . 108.4
O4 C5 C4 . . 109.14(14)
O4 C5 H5A . . 109.9
C4 C5 H5A . . 109.9
O4 C5 H5B . . 109.9
C4 C5 H5B . . 109.9
H5A C5 H5B . . 108.3
O4 C6 H6A . . 109.5
O4 C6 H6B . . 109.5
H6A C6 H6B . . 109.5
O4 C6 H6C . . 109.5
H6A C6 H6C . . 109.5
H6B C6 H6C . . 109.5
C2 O2 C1 . . 111.81(14)
C4 O3 C3 . . 112.30(13)
C6 O4 C5 . . 111.33(14)

loop_
_geom_bond_atom_site_label_1
_geom_bond_atom_site_label_2
_geom_bond_site_symmetry_2
_geom_bond_distance
_geom_bond_publ_flag
Sn1 O1 . 2.1343(13) y
Sn1 O1 3_556 2.1343(13) ?
Sn1 Cl1 . 2.3772(4) y
Sn1 Cl1 3_556 2.3772(4) ?
Sn1 Cl2 3_556 2.3853(5) ?
Sn1 Cl2 . 2.3853(5) y
O1 H1 . 0.82(2) ?
O1 H2 . 0.77(2) ?
C1 O2 . 1.433(2) ?
C1 H1A . 0.9800 ?
C1 H1B . 0.9800 ?
C1 H1C . 0.9800 ?
C2 O2 . 1.425(2) ?
C2 C3 . 1.494(2) ?
C2 H2A . 0.9900 ?
C2 H2B . 0.9900 ?
C3 O3 . 1.428(2) ?
C3 H3A . 0.9900 ?
C3 H3B . 0.9900 ?
C4 O3 . 1.421(2) ?
C4 C5 . 1.499(3) ?
C4 H4A . 0.9900 ?
C4 H4B . 0.9900 ?
C5 O4 . 1.429(2) ?
C5 H5A . 0.9900 ?
C5 H5B . 0.9900 ?
C6 O4 . 1.429(2) ?
C6 H6A . 0.9800 ?
C6 H6B . 0.9800 ?
C6 H6C . 0.9800 ?

loop_
_geom_hbond_atom_site_label_D
_geom_hbond_atom_site_label_H
_geom_hbond_atom_site_label_A
_geom_hbond_distance_DH
_geom_hbond_distance_HA
_geom_hbond_distance_DA
_geom_hbond_angle_DHA
O1 H2 O2 0.77(2) 1.88(2) 2.6503(18) 175(2)
O1 H1 O4 0.82(2) 1.91(2) 2.7296(18) 175(2)

loop_
_geom_torsion_atom_site_label_1
_geom_torsion_atom_site_label_2
_geom_torsion_atom_site_label_3
_geom_torsion_atom_site_label_4
_geom_torsion
O2 C2 C3 O3 65.6(2)
O3 C4 C5 O4 -64.9(2)
C3 C2 O2 C1 172.98(17)
C5 C4 O3 C3 176.00(15)
C2 C3 O3 C4 -170.23(16)
C4 C5 O4 C6 -175.75(16)
